data_4075137
loop_
_publ_author_name
'Benito-Garagorri, David'
'Becker, Eva'
'Wiedermann, Julia'
'Lackner, Wolfgang'
'Pollak, Martin'
'Mereiter, Kurt'
'Kisala, Joanna'
'Kirchner, Karl'

_publ_section_title
;
 Achiral and Chiral Transition Metal Complexes with Modularly Designed
 Tridentate PNP Pincer-Type Ligands Based on N-Heterocyclic Diamines
;
_journal_issue 8
_journal_name_full Organometallics
_journal_page_first 1900
_journal_paper_doi 10.1021/om0600644
_journal_volume 25
_journal_year 2006
_chemical_formula_moiety
; 
2(C29 H21 Cl N3 O4 P2 Pd), C4 H10 O, 2(C F3 O3 S), 2(C2 H3 N) 
;
_chemical_formula_sum 'C68 H58 Cl2 F6 N8 O15 P4 Pd2 S2'
_chemical_formula_weight 1812.92
_chemical_name_common '1115 2[Pd(PNP-BIPOL)(Cl)].2(CF3SO3).Et2O.2CH3CN'
_chemical_name_systematic
; 
 ? 
;
_space_group_IT_number 2
_symmetry_cell_setting triclinic
_symmetry_space_group_name_Hall '-P 1'
_symmetry_space_group_name_H-M 'P -1'
_atom_sites_solution_hydrogens geom
_atom_sites_solution_primary direct
_atom_sites_solution_secondary difmap
_audit_creation_method SHELXL-97
_cell_angle_alpha 90.731(3)
_cell_angle_beta 107.214(3)
_cell_angle_gamma 113.257(3)
_cell_formula_units_Z 2
_cell_length_a 12.9005(18)
_cell_length_b 16.118(3)
_cell_length_c 20.204(3)
_cell_measurement_reflns_used 6145
_cell_measurement_temperature 100(2)
_cell_measurement_theta_max 26.99
_cell_measurement_theta_min 2.26
_cell_volume 3646.3(10)
_computing_cell_refinement 'Bruker SAINT'
_computing_data_collection 'Bruker SMART'
_computing_data_reduction 'Bruker SAINT, SADABS, XPRREP'
_computing_molecular_graphics 'Bruker SHELXTL'
_computing_publication_material 'Bruker SHELXTL'
_computing_structure_refinement 'SHELXL-97 (Sheldrick, 1997)'
_computing_structure_solution 'SHELXS-97 (Sheldrick, 1997)'
_diffrn_ambient_temperature 100(2)
_diffrn_measured_fraction_theta_full 0.986
_diffrn_measured_fraction_theta_max 0.986
_diffrn_measurement_device_type 'CCD area detector'
_diffrn_measurement_method 'phi and omega scans'
_diffrn_radiation_monochromator graphite
_diffrn_radiation_source 'fine-focus sealed tube'
_diffrn_radiation_type MoK\a
_diffrn_radiation_wavelength 0.71073
_diffrn_reflns_av_R_equivalents 0.0823
_diffrn_reflns_av_sigmaI/netI 0.0955
_diffrn_reflns_limit_h_max 15
_diffrn_reflns_limit_h_min -15
_diffrn_reflns_limit_k_max 19
_diffrn_reflns_limit_k_min -19
_diffrn_reflns_limit_l_max 24
_diffrn_reflns_limit_l_min -24
_diffrn_reflns_number 36241
_diffrn_reflns_theta_full 25.00
_diffrn_reflns_theta_max 25.00
_diffrn_reflns_theta_min 2.31
_diffrn_standards_decay_% 0
_exptl_absorpt_coefficient_mu 0.798
_exptl_absorpt_correction_T_max 0.89
_exptl_absorpt_correction_T_min 0.75
_exptl_absorpt_correction_type multi-scan
_exptl_absorpt_process_details 'program SADABS, V2.10'
_exptl_crystal_colour 'pale yellow'
_exptl_crystal_density_diffrn 1.651
_exptl_crystal_density_method 'not measured'
_exptl_crystal_description prism
_exptl_crystal_F_000 1828
_exptl_crystal_size_max 0.32
_exptl_crystal_size_mid 0.16
_exptl_crystal_size_min 0.14
_refine_diff_density_max 1.586
_refine_diff_density_min -1.138
_refine_diff_density_rms 0.128
_refine_ls_extinction_method none
_refine_ls_goodness_of_fit_ref 1.068
_refine_ls_hydrogen_treatment constr
_refine_ls_matrix_type full
_refine_ls_number_parameters 966
_refine_ls_number_reflns 12667
_refine_ls_number_restraints 299
_refine_ls_restrained_S_all 1.059
_refine_ls_R_factor_all 0.0780
_refine_ls_R_factor_gt 0.0518
_refine_ls_shift/su_max 0.001
_refine_ls_shift/su_mean 0.000
_refine_ls_structure_factor_coef Fsqd
_refine_ls_weighting_details 'calc w=1/[\s^2^(Fo^2^)+(0.0466P)^2^+5.6934P] where P=(Fo^2^+2Fc^2^)/3'
_refine_ls_weighting_scheme calc
_refine_ls_wR_factor_gt 0.1180
_refine_ls_wR_factor_ref 0.1369
_reflns_number_gt 9428
_reflns_number_total 12667
_reflns_threshold_expression >2sigma(I)
_cod_data_source_file om0600644si20060122_054457.cif
_cod_data_source_block 20b-1115
_cod_depositor_comments
;
The following automatic conversions were performed:

'_symmetry_cell_setting' value 'Triclinic' changed to 'triclinic'
according to /home/saulius/struct/CIF-dictionaries/cif_core.dic
dictionary named 'cif_core.dic' version 2.4.1 from 2010-06-29.

Automatic conversion script
Id: cif_fix_values 1715 2011-07-08 13:25:40Z adriana 
;
_cod_original_cell_volume 3646.4(10)
_cod_original_sg_symbol_Hall '-P 1 '
_cod_original_sg_symbol_H-M P-1
_cod_database_code 4075137

loop_
_symmetry_equiv_pos_as_xyz
'x, y, z'
'-x, -y, -z'

loop_
_atom_site_label
_atom_site_type_symbol
_atom_site_fract_x
_atom_site_fract_y
_atom_site_fract_z
_atom_site_U_iso_or_equiv
_atom_site_adp_type
_atom_site_occupancy
_atom_site_symmetry_multiplicity
_atom_site_calc_flag
_atom_site_refinement_flags
Pd Pd 0.15036(3) 0.43171(3) 0.26313(2) 0.01671(11) Uani 1 1 d U
Cl Cl 0.18759(12) 0.43265(10) 0.38053(7) 0.0269(3) Uani 1 1 d U
P1 P 0.29648(11) 0.56856(9) 0.26817(7) 0.0172(3) Uani 1 1 d U
P2 P 0.00016(12) 0.29104(9) 0.22729(7) 0.0185(3) Uani 1 1 d U
O1 O 0.2848(3) 0.6529(2) 0.30207(18) 0.0190(7) Uani 1 1 d U
O2 O 0.4365(3) 0.5948(2) 0.29923(18) 0.0197(7) Uani 1 1 d U
O3 O -0.1289(3) 0.2519(2) 0.23608(18) 0.0205(7) Uani 1 1 d U
O4 O 0.0433(3) 0.2124(2) 0.24992(19) 0.0212(7) Uani 1 1 d U
N1 N 0.1200(4) 0.4306(3) 0.1589(2) 0.0170(7) Uani 1 1 d U
N2 N 0.2823(4) 0.5717(3) 0.1843(2) 0.0211(8) Uani 1 1 d U
H2N H 0.3339 0.6175 0.1714 0.025 Uiso 1 1 calc R
N3 N -0.0374(4) 0.2892(3) 0.1419(2) 0.0227(8) Uani 1 1 d U
H3N H -0.1002 0.2424 0.1143 0.027 Uiso 1 1 calc R
C1 C 0.1880(4) 0.5011(3) 0.1340(3) 0.0170(8) Uani 1 1 d U
C2 C 0.1684(5) 0.5044(4) 0.0640(3) 0.0232(10) Uani 1 1 d U
H2 H 0.2186 0.5547 0.0478 0.028 Uiso 1 1 calc R
C3 C 0.0730(5) 0.4318(4) 0.0176(3) 0.0244(10) Uani 1 1 d U
H3 H 0.0571 0.4321 -0.0314 0.029 Uiso 1 1 calc R
C4 C 0.0006(5) 0.3592(4) 0.0417(3) 0.0237(10) Uani 1 1 d U
H4 H -0.0662 0.3101 0.0100 0.028 Uiso 1 1 calc R
C5 C 0.0278(4) 0.3597(3) 0.1130(3) 0.0188(9) Uani 1 1 d U
C6 C 0.4839(4) 0.7748(3) 0.3535(3) 0.0200(9) Uani 1 1 d U
C7 C 0.3679(4) 0.7434(3) 0.3063(3) 0.0197(9) Uani 1 1 d U
C8 C 0.3283(5) 0.7995(4) 0.2647(3) 0.0239(11) Uani 1 1 d U
H8 H 0.2490 0.7762 0.2328 0.029 Uiso 1 1 calc R
C9 C 0.4052(5) 0.8897(4) 0.2699(3) 0.0279(11) Uani 1 1 d U
H9 H 0.3797 0.9286 0.2409 0.033 Uiso 1 1 calc R
C10 C 0.5207(5) 0.9236(4) 0.3180(3) 0.0265(11) Uani 1 1 d U
H10 H 0.5733 0.9860 0.3226 0.032 Uiso 1 1 calc R
C11 C 0.5582(5) 0.8667(4) 0.3586(3) 0.0238(10) Uani 1 1 d U
H11 H 0.6370 0.8907 0.3912 0.029 Uiso 1 1 calc R
C12 C 0.5246(4) 0.7136(3) 0.3983(3) 0.0195(9) Uani 1 1 d U
C13 C 0.4964(4) 0.6250(3) 0.3715(3) 0.0195(9) Uani 1 1 d U
C14 C 0.5300(5) 0.5663(4) 0.4123(3) 0.0235(10) Uani 1 1 d U
H14 H 0.5076 0.5054 0.3926 0.028 Uiso 1 1 calc R
C15 C 0.5962(5) 0.5968(4) 0.4815(3) 0.0256(10) Uani 1 1 d U
H15 H 0.6199 0.5569 0.5102 0.031 Uiso 1 1 calc R
C16 C 0.6290(5) 0.6862(4) 0.5103(3) 0.0255(10) Uani 1 1 d U
H16 H 0.6761 0.7075 0.5582 0.031 Uiso 1 1 calc R
C17 C 0.5927(5) 0.7433(4) 0.4687(3) 0.0229(10) Uani 1 1 d U
H17 H 0.6145 0.8040 0.4885 0.028 Uiso 1 1 calc R
C18 C -0.1459(4) 0.1313(3) 0.3069(3) 0.0185(9) Uani 1 1 d U
C19 C -0.1439(4) 0.2164(3) 0.2973(3) 0.0191(9) Uani 1 1 d U
C20 C -0.1638(4) 0.2684(4) 0.3430(3) 0.0220(10) Uani 1 1 d U
H20 H -0.1605 0.3271 0.3348 0.026 Uiso 1 1 calc R
C21 C -0.1889(5) 0.2318(4) 0.4014(3) 0.0253(11) Uani 1 1 d U
H21 H -0.2035 0.2658 0.4336 0.030 Uiso 1 1 calc R
C22 C -0.1926(5) 0.1464(4) 0.4130(3) 0.0250(10) Uani 1 1 d U
H22 H -0.2092 0.1221 0.4532 0.030 Uiso 1 1 calc R
C23 C -0.1723(5) 0.0962(4) 0.3661(3) 0.0225(10) Uani 1 1 d U
H23 H -0.1761 0.0373 0.3741 0.027 Uiso 1 1 calc R
C24 C -0.1242(5) 0.0783(3) 0.2565(3) 0.0209(9) Uani 1 1 d U
C25 C -0.0338(4) 0.1198(3) 0.2275(3) 0.0195(9) Uani 1 1 d U
C26 C -0.0130(5) 0.0734(4) 0.1789(3) 0.0254(10) Uani 1 1 d U
H26 H 0.0477 0.1043 0.1591 0.031 Uiso 1 1 calc R
C27 C -0.0832(5) -0.0203(4) 0.1593(3) 0.0281(11) Uani 1 1 d U
H27 H -0.0705 -0.0539 0.1259 0.034 Uiso 1 1 calc R
C28 C -0.1710(5) -0.0640(4) 0.1885(3) 0.0308(12) Uani 1 1 d U
H28 H -0.2173 -0.1280 0.1760 0.037 Uiso 1 1 calc R
C29 C -0.1917(5) -0.0147(3) 0.2359(3) 0.0251(11) Uani 1 1 d U
H29 H -0.2538 -0.0454 0.2547 0.030 Uiso 1 1 calc R
Pd' Pd 0.81836(3) 1.04702(3) 0.67625(2) 0.01640(11) Uani 1 1 d U
Cl' Cl 0.75833(12) 1.00054(9) 0.55929(7) 0.0244(3) Uani 1 1 d U
P1' P 0.69582(11) 0.91704(9) 0.70225(7) 0.0166(3) Uani 1 1 d U
P2' P 0.95316(12) 1.18940(9) 0.67961(7) 0.0189(3) Uani 1 1 d U
O1' O 0.5554(3) 0.8896(2) 0.67614(18) 0.0191(7) Uani 1 1 d U
O2' O 0.7038(3) 0.8233(2) 0.68603(19) 0.0196(7) Uani 1 1 d U
O3' O 0.9085(3) 1.2493(2) 0.62680(19) 0.0205(7) Uani 1 1 d U
O4' O 1.0815(3) 1.2093(2) 0.67509(19) 0.0214(7) Uani 1 1 d U
N1' N 0.8659(3) 1.0904(3) 0.7799(2) 0.0156(7) Uani 1 1 d U
N2' N 0.7344(4) 0.9446(3) 0.7881(2) 0.0179(8) Uani 1 1 d U
H2'N H 0.7023 0.9037 0.8130 0.021 Uiso 1 1 calc R
N3' N 0.9874(4) 1.2332(3) 0.7614(2) 0.0212(8) Uani 1 1 d U
H3'N H 1.0336 1.2917 0.7757 0.025 Uiso 1 1 calc R
C1' C 0.8164(4) 1.0312(3) 0.8210(3) 0.0167(8) Uani 1 1 d U
C2' C 0.8485(5) 1.0579(4) 0.8917(3) 0.0211(9) Uani 1 1 d U
H2' H 0.8152 1.0165 0.9205 0.025 Uiso 1 1 calc R
C3' C 0.9303(5) 1.1466(4) 0.9198(3) 0.0230(10) Uani 1 1 d U
H3' H 0.9546 1.1659 0.9687 0.028 Uiso 1 1 calc R
C4' C 0.9772(5) 1.2074(4) 0.8776(3) 0.0231(10) Uani 1 1 d U
H4' H 1.0319 1.2687 0.8969 0.028 Uiso 1 1 calc R
C5' C 0.9435(4) 1.1779(3) 0.8075(3) 0.0173(8) Uani 1 1 d U
C6' C 0.4567(4) 0.7442(3) 0.6009(3) 0.0200(9) Uani 1 1 d U
C7' C 0.4870(4) 0.8384(3) 0.6090(3) 0.0198(9) Uani 1 1 d U
C8' C 0.4479(5) 0.8810(4) 0.5546(3) 0.0237(10) Uani 1 1 d U
H8' H 0.4714 0.9451 0.5614 0.028 Uiso 1 1 calc R
C9' C 0.3744(5) 0.8296(4) 0.4902(3) 0.0267(10) Uani 1 1 d U
H9' H 0.3472 0.8582 0.4522 0.032 Uiso 1 1 calc R
C10' C 0.3405(5) 0.7366(4) 0.4812(3) 0.0261(10) Uani 1 1 d U
H10' H 0.2887 0.7013 0.4370 0.031 Uiso 1 1 calc R
C11' C 0.3811(5) 0.6939(4) 0.5357(3) 0.0235(10) Uani 1 1 d U
H11' H 0.3570 0.6298 0.5285 0.028 Uiso 1 1 calc R
C12' C 0.5042(5) 0.7021(3) 0.6597(3) 0.0196(9) Uani 1 1 d U
C13' C 0.6241(4) 0.7411(3) 0.7013(3) 0.0179(9) Uani 1 1 d U
C14' C 0.6714(5) 0.7015(3) 0.7555(3) 0.0225(10) Uani 1 1 d U
H14' H 0.7537 0.7294 0.7825 0.027 Uiso 1 1 calc R
C15' C 0.5957(5) 0.6203(4) 0.7694(3) 0.0259(10) Uani 1 1 d U
H15' H 0.6265 0.5918 0.8064 0.031 Uiso 1 1 calc R
C16' C 0.4758(5) 0.5800(4) 0.7302(3) 0.0302(11) Uani 1 1 d U
H16' H 0.4240 0.5248 0.7407 0.036 Uiso 1 1 calc R
C17' C 0.4319(5) 0.6205(3) 0.6758(3) 0.0237(10) Uani 1 1 d U
H17' H 0.3498 0.5917 0.6484 0.028 Uiso 1 1 calc R
C18' C 1.0622(4) 1.3323(3) 0.5755(3) 0.0190(9) Uani 1 1 d U
C19' C 0.9828(4) 1.3314(3) 0.6093(3) 0.0185(9) Uani 1 1 d U
C20' C 0.9635(5) 1.4075(3) 0.6223(3) 0.0204(10) Uani 1 1 d U
H20' H 0.9092 1.4049 0.6461 0.025 Uiso 1 1 calc R
C21' C 1.0243(5) 1.4870(3) 0.6001(3) 0.0229(10) Uani 1 1 d U
H21' H 1.0109 1.5397 0.6078 0.028 Uiso 1 1 calc R
C22' C 1.1048(5) 1.4906(4) 0.5665(3) 0.0235(10) Uani 1 1 d U
H22' H 1.1474 1.5459 0.5518 0.028 Uiso 1 1 calc R
C23' C 1.1232(5) 1.4140(3) 0.5545(3) 0.0227(10) Uani 1 1 d U
H23' H 1.1787 1.4171 0.5314 0.027 Uiso 1 1 calc R
C24' C 1.0809(4) 1.2498(3) 0.5599(3) 0.0204(9) Uani 1 1 d U
C25' C 1.0873(4) 1.1899(3) 0.6080(3) 0.0211(9) Uani 1 1 d U
C26' C 1.1038(5) 1.1125(4) 0.5956(3) 0.0249(10) Uani 1 1 d U
H26' H 1.1066 1.0726 0.6296 0.030 Uiso 1 1 calc R
C27' C 1.1162(5) 1.0949(4) 0.5317(3) 0.0270(11) Uani 1 1 d U
H27' H 1.1284 1.0424 0.5217 0.032 Uiso 1 1 calc R
C28' C 1.1108(5) 1.1529(4) 0.4826(3) 0.0263(11) Uani 1 1 d U
H28' H 1.1190 1.1400 0.4389 0.032 Uiso 1 1 calc R
C29' C 1.0937(5) 1.2294(4) 0.4968(3) 0.0240(10) Uani 1 1 d U
H29' H 1.0905 1.2690 0.4625 0.029 Uiso 1 1 calc R
S1 S 0.76939(12) 0.81123(9) 0.94370(7) 0.0241(3) Uani 1 1 d U
O11 O 0.6835(3) 0.8277(3) 0.88648(19) 0.0275(8) Uani 1 1 d U
O12 O 0.8426(4) 0.7763(3) 0.9224(2) 0.0338(9) Uani 1 1 d U
O13 O 0.8295(4) 0.8819(3) 1.0024(2) 0.0343(9) Uani 1 1 d U
C1T C 0.6729(5) 0.7164(4) 0.9763(3) 0.0314(10) Uani 1 1 d U
F11 F 0.7365(4) 0.6949(3) 1.0322(2) 0.0539(10) Uani 1 1 d U
F12 F 0.5952(3) 0.7384(3) 0.9957(2) 0.0479(9) Uani 1 1 d U
F13 F 0.6100(4) 0.6428(3) 0.9291(2) 0.0497(9) Uani 1 1 d U
S2 S 1.10533(12) 1.48161(9) 0.81525(7) 0.0232(3) Uani 1 1 d U
O21 O 1.1366(3) 1.4168(2) 0.7849(2) 0.0277(8) Uani 1 1 d U
O22 O 1.0169(4) 1.4407(3) 0.8488(2) 0.0337(9) Uani 1 1 d U
O23 O 1.0898(4) 1.5491(3) 0.7730(2) 0.0321(9) Uani 1 1 d U
C2T C 1.2430(5) 1.5478(4) 0.8874(3) 0.0305(10) Uani 1 1 d U
F21 F 1.2310(4) 1.6122(3) 0.92199(19) 0.0472(9) Uani 1 1 d U
F22 F 1.3338(3) 1.5870(2) 0.8638(2) 0.0450(9) Uani 1 1 d U
F23 F 1.2695(3) 1.4940(3) 0.93287(18) 0.0414(8) Uani 1 1 d U
C1S C 0.3565(7) 0.7856(5) 0.0962(4) 0.0497(17) Uani 1 1 d U
H1SA H 0.3665 0.8492 0.1000 0.075 Uiso 1 1 calc R
H1SB H 0.2936 0.7492 0.1151 0.075 Uiso 1 1 calc R
H1SC H 0.3342 0.7613 0.0469 0.075 Uiso 1 1 calc R
C2S C 0.4705(6) 0.7813(4) 0.1367(4) 0.0403(14) Uani 1 1 d U
H2SA H 0.5346 0.8185 0.1182 0.048 Uiso 1 1 calc R
H2SB H 0.4939 0.8062 0.1866 0.048 Uiso 1 1 calc R
O3S O 0.4548(4) 0.6884(3) 0.1307(2) 0.0339(9) Uani 1 1 d U
C4S C 0.5651(6) 0.6781(5) 0.1575(4) 0.0487(17) Uani 1 1 d U
H4SA H 0.5959 0.6924 0.2092 0.058 Uiso 1 1 calc R
H4SB H 0.6256 0.7208 0.1389 0.058 Uiso 1 1 calc R
C5S C 0.5435(8) 0.5836(6) 0.1360(5) 0.072(3) Uani 1 1 d U
H5SA H 0.6182 0.5762 0.1541 0.108 Uiso 1 1 calc R
H5SB H 0.5138 0.5699 0.0847 0.108 Uiso 1 1 calc R
H5SC H 0.4840 0.5416 0.1548 0.108 Uiso 1 1 calc R
N6S N -0.2303(5) 0.1292(4) 0.0491(3) 0.0461(14) Uani 1 1 d U
C7S C -0.2936(6) 0.0549(4) 0.0385(3) 0.0334(13) Uani 1 1 d U
C8S C -0.3746(6) -0.0408(4) 0.0242(4) 0.0410(15) Uani 1 1 d U
H8A H -0.3288 -0.0780 0.0310 0.062 Uiso 1 1 calc R
H8B H -0.4285 -0.0556 -0.0244 0.062 Uiso 1 1 calc R
H8C H -0.4215 -0.0538 0.0561 0.062 Uiso 1 1 calc R
N9S N 0.4641(7) 0.9567(5) 0.8419(4) 0.0681(19) Uani 1 1 d U
C10S C 0.4417(6) 0.8825(6) 0.8280(4) 0.0464(16) Uani 1 1 d U
C11S C 0.4118(6) 0.7865(5) 0.8100(5) 0.058(2) Uani 1 1 d U
H11A H 0.3937 0.7723 0.7595 0.088 Uiso 1 1 calc R
H11B H 0.3418 0.7492 0.8231 0.088 Uiso 1 1 calc R
H11C H 0.4795 0.7731 0.8354 0.088 Uiso 1 1 calc R

loop_
_atom_site_aniso_label
_atom_site_aniso_U_11
_atom_site_aniso_U_22
_atom_site_aniso_U_33
_atom_site_aniso_U_23
_atom_site_aniso_U_13
_atom_site_aniso_U_12
Pd 0.0171(2) 0.0166(2) 0.0163(2) 0.00309(14) 0.00570(15) 0.00683(16)
Cl 0.0248(7) 0.0417(8) 0.0179(6) 0.0079(5) 0.0072(5) 0.0173(6)
P1 0.0166(6) 0.0171(6) 0.0178(7) 0.0013(5) 0.0052(5) 0.0072(5)
P2 0.0163(7) 0.0181(6) 0.0219(7) 0.0047(5) 0.0071(5) 0.0071(5)
O1 0.0168(16) 0.0177(14) 0.0222(18) 0.0013(13) 0.0068(14) 0.0068(12)
O2 0.0185(15) 0.0167(17) 0.0244(16) 0.0011(13) 0.0056(13) 0.0089(13)
O3 0.0160(15) 0.0213(18) 0.0256(18) 0.0062(14) 0.0069(14) 0.0090(13)
O4 0.0150(17) 0.0186(14) 0.031(2) 0.0058(13) 0.0083(15) 0.0070(13)
N1 0.021(2) 0.0192(17) 0.0141(14) 0.0027(12) 0.0066(14) 0.0106(13)
N2 0.021(2) 0.0190(19) 0.0210(16) 0.0039(14) 0.0095(14) 0.0044(15)
N3 0.021(2) 0.021(2) 0.0206(17) -0.0006(14) 0.0039(15) 0.0053(15)
C1 0.016(2) 0.019(2) 0.0185(16) 0.0029(15) 0.0070(16) 0.0079(16)
C2 0.026(3) 0.024(2) 0.0201(19) 0.0051(17) 0.0098(18) 0.0086(18)
C3 0.029(3) 0.024(3) 0.019(2) 0.0030(17) 0.0065(18) 0.010(2)
C4 0.022(3) 0.025(2) 0.0210(19) -0.0002(18) 0.0033(19) 0.0088(19)
C5 0.016(2) 0.021(2) 0.0202(17) 0.0015(15) 0.0060(16) 0.0086(16)
C6 0.018(2) 0.0197(19) 0.024(3) 0.0030(18) 0.0090(17) 0.0076(16)
C7 0.017(2) 0.0173(17) 0.027(3) 0.0013(17) 0.0105(17) 0.0071(16)
C8 0.018(2) 0.021(2) 0.034(3) 0.004(2) 0.008(2) 0.0106(17)
C9 0.026(3) 0.024(2) 0.040(3) 0.009(2) 0.012(2) 0.015(2)
C10 0.023(2) 0.019(2) 0.039(3) 0.005(2) 0.013(2) 0.0079(19)
C11 0.017(2) 0.022(2) 0.029(3) -0.0011(19) 0.005(2) 0.0069(17)
C12 0.013(2) 0.0202(19) 0.025(2) 0.0020(15) 0.0087(17) 0.004(2)
C13 0.014(2) 0.022(2) 0.025(2) 0.0026(16) 0.0065(16) 0.009(2)
C14 0.016(3) 0.024(2) 0.032(2) 0.0093(18) 0.0105(19) 0.009(2)
C15 0.018(3) 0.031(2) 0.031(2) 0.014(2) 0.011(2) 0.011(2)
C16 0.014(3) 0.035(3) 0.025(3) 0.0054(18) 0.007(2) 0.007(2)
C17 0.017(3) 0.026(2) 0.024(2) 0.0013(17) 0.0082(19) 0.007(2)
C18 0.013(2) 0.015(2) 0.021(2) 0.0012(16) 0.0020(18) 0.003(2)
C19 0.015(2) 0.021(2) 0.021(2) 0.0027(17) 0.0046(19) 0.007(2)
C20 0.016(3) 0.019(2) 0.027(3) -0.0010(18) 0.005(2) 0.007(2)
C21 0.021(3) 0.031(3) 0.027(3) 0.001(2) 0.009(2) 0.013(2)
C22 0.016(3) 0.034(3) 0.028(3) 0.008(2) 0.011(2) 0.010(2)
C23 0.018(3) 0.023(2) 0.029(3) 0.0074(19) 0.009(2) 0.010(2)
C24 0.018(2) 0.0178(19) 0.025(3) 0.0036(18) 0.0055(19) 0.0074(17)
C25 0.017(2) 0.0184(17) 0.022(3) 0.0047(17) 0.0034(18) 0.0095(17)
C26 0.022(3) 0.032(2) 0.025(3) 0.002(2) 0.006(2) 0.016(2)
C27 0.025(3) 0.033(2) 0.021(3) -0.008(2) -0.003(2) 0.015(2)
C28 0.022(3) 0.019(2) 0.045(4) -0.008(2) 0.002(2) 0.008(2)
C29 0.018(3) 0.018(2) 0.035(3) 0.000(2) 0.006(2) 0.0051(18)
Pd' 0.0169(2) 0.0149(2) 0.0177(2) 0.00211(15) 0.00616(16) 0.00660(16)
Cl' 0.0282(7) 0.0247(7) 0.0202(7) 0.0016(5) 0.0096(5) 0.0096(6)
P1' 0.0154(6) 0.0156(6) 0.0190(7) 0.0022(5) 0.0051(5) 0.0071(5)
P2' 0.0170(7) 0.0170(6) 0.0240(7) 0.0031(5) 0.0076(5) 0.0077(5)
O1' 0.0156(15) 0.0198(17) 0.0224(16) 0.0012(13) 0.0048(12) 0.0090(13)
O2' 0.0163(16) 0.0162(14) 0.028(2) 0.0012(13) 0.0081(15) 0.0075(13)
O3' 0.0163(17) 0.0190(15) 0.0287(18) 0.0073(14) 0.0089(14) 0.0086(14)
O4' 0.0185(16) 0.0212(18) 0.0281(18) 0.0058(14) 0.0085(15) 0.0111(14)
N1' 0.013(2) 0.0179(16) 0.0169(15) 0.0000(12) 0.0070(14) 0.0054(13)
N2' 0.016(2) 0.0184(18) 0.0182(17) 0.0047(13) 0.0060(14) 0.0055(15)
N3' 0.022(2) 0.0123(17) 0.0285(17) 0.0028(14) 0.0087(16) 0.0056(15)
C1' 0.013(2) 0.0181(19) 0.0186(17) 0.0032(14) 0.0042(17) 0.0070(16)
C2' 0.023(3) 0.025(2) 0.0176(19) 0.0040(16) 0.0046(19) 0.0138(19)
C3' 0.025(3) 0.026(2) 0.019(2) -0.0015(16) 0.0022(19) 0.015(2)
C4' 0.023(3) 0.019(2) 0.024(2) -0.0024(16) 0.003(2) 0.009(2)
C5' 0.015(2) 0.0138(19) 0.0246(18) 0.0013(14) 0.0057(18) 0.0077(17)
C6' 0.014(2) 0.0225(19) 0.025(2) -0.0002(15) 0.0081(16) 0.008(2)
C7' 0.013(2) 0.023(2) 0.022(2) 0.0013(15) 0.0063(16) 0.0063(19)
C8' 0.020(3) 0.035(2) 0.024(2) 0.0072(17) 0.0118(18) 0.015(2)
C9' 0.018(3) 0.043(3) 0.025(2) 0.008(2) 0.0080(19) 0.018(2)
C10' 0.014(3) 0.042(2) 0.023(2) -0.001(2) 0.0071(19) 0.011(2)
C11' 0.017(3) 0.026(2) 0.027(2) -0.0033(16) 0.0087(18) 0.007(2)
C12' 0.020(2) 0.017(2) 0.023(2) -0.0007(17) 0.0103(16) 0.0065(16)
C13' 0.020(2) 0.0163(18) 0.021(3) 0.0028(17) 0.0116(17) 0.0081(16)
C14' 0.027(2) 0.019(2) 0.025(3) 0.0020(18) 0.0082(19) 0.0133(18)
C15' 0.037(3) 0.023(2) 0.027(3) 0.009(2) 0.015(2) 0.018(2)
C16' 0.035(2) 0.019(3) 0.039(3) 0.007(2) 0.018(2) 0.009(2)
C17' 0.020(2) 0.016(2) 0.029(3) -0.0031(18) 0.0091(19) 0.0018(17)
C18' 0.012(2) 0.018(2) 0.022(3) 0.0015(18) 0.0020(18) 0.0040(19)
C19' 0.013(2) 0.0170(19) 0.019(3) 0.0028(17) 0.0021(18) 0.0033(18)
C20' 0.018(3) 0.021(2) 0.021(3) 0.0020(19) 0.0033(19) 0.009(2)
C21' 0.018(3) 0.017(2) 0.027(3) -0.001(2) 0.0005(19) 0.005(2)
C22' 0.017(3) 0.019(2) 0.029(3) 0.008(2) 0.004(2) 0.005(2)
C23' 0.017(3) 0.022(2) 0.026(3) 0.004(2) 0.008(2) 0.005(2)
C24' 0.014(2) 0.019(2) 0.025(2) 0.0005(17) 0.005(2) 0.004(2)
C25' 0.013(2) 0.016(2) 0.033(2) 0.0028(18) 0.010(2) 0.003(2)
C26' 0.019(3) 0.018(2) 0.038(3) 0.003(2) 0.011(2) 0.008(2)
C27' 0.016(3) 0.022(3) 0.043(3) -0.001(2) 0.011(2) 0.007(2)
C28' 0.017(3) 0.027(3) 0.032(3) -0.0041(19) 0.011(2) 0.005(2)
C29' 0.016(3) 0.020(2) 0.033(3) 0.0011(19) 0.012(2) 0.001(2)
S1 0.0243(7) 0.0261(7) 0.0203(7) 0.0045(5) 0.0045(5) 0.0108(6)
O11 0.023(2) 0.032(2) 0.0245(19) 0.0101(15) 0.0040(14) 0.0112(17)
O12 0.031(2) 0.040(2) 0.033(2) 0.0020(17) 0.0087(17) 0.0191(19)
O13 0.037(2) 0.035(2) 0.023(2) -0.0021(15) 0.0033(16) 0.0114(17)
C1T 0.035(3) 0.032(2) 0.028(3) 0.0114(17) 0.010(2) 0.0152(19)
F11 0.054(2) 0.057(3) 0.047(2) 0.0323(18) 0.0091(17) 0.023(2)
F12 0.046(2) 0.055(2) 0.055(3) 0.0223(18) 0.0324(18) 0.0216(19)
F13 0.049(2) 0.0342(18) 0.049(2) 0.0032(15) 0.0165(17) 0.0005(16)
S2 0.0252(7) 0.0219(7) 0.0220(7) 0.0030(5) 0.0063(5) 0.0104(6)
O21 0.031(2) 0.0213(19) 0.032(2) 0.0021(15) 0.0099(16) 0.0124(17)
O22 0.0270(19) 0.042(2) 0.031(2) 0.0063(17) 0.0109(16) 0.0120(18)
O23 0.047(3) 0.027(2) 0.027(2) 0.0063(15) 0.0101(17) 0.0212(19)
C2T 0.032(2) 0.024(3) 0.030(3) 0.0013(15) 0.0078(16) 0.0068(19)
F21 0.052(2) 0.044(2) 0.038(2) -0.0148(15) 0.0042(16) 0.0208(19)
F22 0.0312(17) 0.036(2) 0.053(2) 0.0003(16) 0.0158(16) -0.0020(15)
F23 0.041(2) 0.052(2) 0.0297(19) 0.0094(15) 0.0036(14) 0.0236(19)
C1S 0.068(4) 0.045(4) 0.044(4) 0.019(3) 0.018(3) 0.032(4)
C2S 0.045(4) 0.030(3) 0.046(4) 0.011(3) 0.023(3) 0.011(3)
O3S 0.030(2) 0.032(2) 0.039(3) 0.0082(18) 0.0142(18) 0.0099(18)
C4S 0.038(4) 0.071(4) 0.050(4) 0.018(3) 0.022(3) 0.030(4)
C5S 0.067(6) 0.061(4) 0.124(8) 0.050(5) 0.058(6) 0.041(4)
N6S 0.044(3) 0.035(2) 0.038(3) 0.003(2) -0.002(3) 0.005(2)
C7S 0.034(3) 0.032(2) 0.029(3) 0.004(3) 0.005(3) 0.013(2)
C8S 0.038(4) 0.032(2) 0.047(4) 0.001(3) 0.008(3) 0.012(2)
N9S 0.073(5) 0.063(3) 0.067(5) 0.015(4) 0.026(4) 0.024(4)
C10S 0.031(4) 0.061(3) 0.043(4) 0.018(3) 0.012(3) 0.014(3)
C11S 0.024(4) 0.061(3) 0.076(6) 0.004(4) 0.005(3) 0.011(3)

loop_
_atom_type_symbol
_atom_type_description
_atom_type_scat_dispersion_real
_atom_type_scat_dispersion_imag
_atom_type_scat_source
C C 0.0033 0.0016 'International Tables Vol C Tables 4.2.6.8 and 6.1.1.4'
H H 0.0000 0.0000 'International Tables Vol C Tables 4.2.6.8 and 6.1.1.4'
N N 0.0061 0.0033 'International Tables Vol C Tables 4.2.6.8 and 6.1.1.4'
O O 0.0106 0.0060 'International Tables Vol C Tables 4.2.6.8 and 6.1.1.4'
F F 0.0171 0.0103 'International Tables Vol C Tables 4.2.6.8 and 6.1.1.4'
P P 0.1023 0.0942 'International Tables Vol C Tables 4.2.6.8 and 6.1.1.4'
S S 0.1246 0.1234 'International Tables Vol C Tables 4.2.6.8 and 6.1.1.4'
Cl Cl 0.1484 0.1585 'International Tables Vol C Tables 4.2.6.8 and 6.1.1.4'
Pd Pd -0.9988 1.0072 'International Tables Vol C Tables 4.2.6.8 and 6.1.1.4'

loop_
_geom_angle_atom_site_label_1
_geom_angle_atom_site_label_2
_geom_angle_atom_site_label_3
_geom_angle
N1 Pd P1 82.30(13)
N1 Pd P2 82.35(13)
P1 Pd P2 164.43(5)
N1 Pd Cl 178.98(11)
P1 Pd Cl 97.36(5)
P2 Pd Cl 97.95(5)
O1 P1 O2 102.82(18)
O1 P1 N2 111.7(2)
O2 P1 N2 99.3(2)
O1 P1 Pd 114.91(14)
O2 P1 Pd 125.70(14)
N2 P1 Pd 101.10(16)
O4 P2 O3 102.18(19)
O4 P2 N3 110.8(2)
O3 P2 N3 100.1(2)
O4 P2 Pd 112.50(14)
O3 P2 Pd 129.71(14)
N3 P2 Pd 100.22(17)
C7 O1 P1 121.1(3)
C13 O2 P1 119.5(3)
C19 O3 P2 119.7(3)
C25 O4 P2 121.6(3)
C1 N1 C5 118.9(4)
C1 N1 Pd 120.9(3)
C5 N1 Pd 120.1(3)
C1 N2 P1 119.6(4)
C1 N2 H2N 120.2
P1 N2 H2N 120.2
C5 N3 P2 120.9(4)
C5 N3 H3N 119.6
P2 N3 H3N 119.6
N1 C1 C2 122.8(5)
N1 C1 N2 115.9(4)
C2 C1 N2 121.3(5)
C1 C2 C3 117.7(5)
C1 C2 H2 121.2
C3 C2 H2 121.2
C4 C3 C2 120.7(5)
C4 C3 H3 119.6
C2 C3 H3 119.6
C5 C4 C3 118.3(5)
C5 C4 H4 120.9
C3 C4 H4 120.9
N1 C5 N3 116.0(4)
N1 C5 C4 121.6(5)
N3 C5 C4 122.4(5)
C11 C6 C7 116.9(5)
C11 C6 C12 121.6(5)
C7 C6 C12 121.5(5)
C8 C7 C6 122.2(5)
C8 C7 O1 117.6(4)
C6 C7 O1 120.1(4)
C9 C8 C7 119.3(5)
C9 C8 H8 120.3
C7 C8 H8 120.3
C8 C9 C10 119.7(5)
C8 C9 H9 120.2
C10 C9 H9 120.2
C11 C10 C9 120.0(5)
C11 C10 H10 120.0
C9 C10 H10 120.0
C10 C11 C6 121.8(5)
C10 C11 H11 119.1
C6 C11 H11 119.1
C13 C12 C17 117.3(5)
C13 C12 C6 121.4(5)
C17 C12 C6 121.3(5)
C14 C13 C12 122.5(5)
C14 C13 O2 118.3(4)
C12 C13 O2 119.1(4)
C15 C14 C13 119.1(5)
C15 C14 H14 120.5
C13 C14 H14 120.5
C14 C15 C16 120.4(5)
C14 C15 H15 119.8
C16 C15 H15 119.8
C17 C16 C15 119.5(5)
C17 C16 H16 120.3
C15 C16 H16 120.3
C16 C17 C12 121.2(5)
C16 C17 H17 119.4
C12 C17 H17 119.4
C19 C18 C23 116.9(5)
C19 C18 C24 121.7(5)
C23 C18 C24 121.4(4)
C18 C19 C20 123.7(5)
C18 C19 O3 119.8(4)
C20 C19 O3 116.3(4)
C19 C20 C21 117.9(5)
C19 C20 H20 121.1
C21 C20 H20 121.1
C22 C21 C20 120.5(5)
C22 C21 H21 119.8
C20 C21 H21 119.8
C23 C22 C21 120.1(5)
C23 C22 H22 120.0
C21 C22 H22 120.0
C22 C23 C18 121.0(5)
C22 C23 H23 119.5
C18 C23 H23 119.5
C29 C24 C25 116.8(5)
C29 C24 C18 121.8(5)
C25 C24 C18 121.4(5)
C26 C25 C24 123.2(5)
C26 C25 O4 117.2(5)
C24 C25 O4 119.6(4)
C25 C26 C27 118.3(5)
C25 C26 H26 120.8
C27 C26 H26 120.8
C28 C27 C26 120.0(5)
C28 C27 H27 120.0
C26 C27 H27 120.0
C27 C28 C29 120.1(5)
C27 C28 H28 119.9
C29 C28 H28 119.9
C24 C29 C28 121.5(5)
C24 C29 H29 119.2
C28 C29 H29 119.2
N1' Pd' P1' 83.15(12)
N1' Pd' P2' 82.12(12)
P1' Pd' P2' 165.27(5)
N1' Pd' Cl' 177.42(11)
P1' Pd' Cl' 96.73(5)
P2' Pd' Cl' 97.97(5)
O2' P1' O1' 103.16(18)
O2' P1' N2' 109.5(2)
O1' P1' N2' 102.83(19)
O2' P1' Pd' 120.27(14)
O1' P1' Pd' 119.36(14)
N2' P1' Pd' 100.18(16)
O3' P2' O4' 103.65(19)
O3' P2' N3' 111.0(2)
O4' P2' N3' 101.3(2)
O3' P2' Pd' 116.51(15)
O4' P2' Pd' 122.16(14)
N3' P2' Pd' 101.00(17)
C7' O1' P1' 118.0(3)
C13' O2' P1' 119.8(3)
C19' O3' P2' 125.5(3)
C25' O4' P2' 116.8(3)
C5' N1' C1' 120.5(4)
C5' N1' Pd' 120.3(3)
C1' N1' Pd' 119.2(3)
C1' N2' P1' 120.6(3)
C1' N2' H2'N 119.7
P1' N2' H2'N 119.7
C5' N3' P2' 119.9(4)
C5' N3' H3'N 120.0
P2' N3' H3'N 120.0
N1' C1' C2' 120.6(5)
N1' C1' N2' 116.8(4)
C2' C1' N2' 122.6(5)
C1' C2' C3' 118.5(5)
C1' C2' H2' 120.7
C3' C2' H2' 120.7
C4' C3' C2' 120.7(5)
C4' C3' H3' 119.6
C2' C3' H3' 119.6
C5' C4' C3' 119.0(5)
C5' C4' H4' 120.5
C3' C4' H4' 120.5
N1' C5' C4' 120.6(5)
N1' C5' N3' 116.2(4)
C4' C5' N3' 123.1(5)
C11' C6' C7' 117.2(5)
C11' C6' C12' 122.4(5)
C7' C6' C12' 120.4(5)
C8' C7' C6' 122.2(5)
C8' C7' O1' 119.5(5)
C6' C7' O1' 118.2(4)
C7' C8' C9' 119.3(5)
C7' C8' H8' 120.3
C9' C8' H8' 120.3
C10' C9' C8' 119.7(5)
C10' C9' H9' 120.1
C8' C9' H9' 120.1
C9' C10' C11' 120.9(5)
C9' C10' H10' 119.5
C11' C10' H10' 119.5
C10' C11' C6' 120.5(5)
C10' C11' H11' 119.7
C6' C11' H11' 119.7
C17' C12' C13' 116.6(5)
C17' C12' C6' 121.5(5)
C13' C12' C6' 121.9(5)
C14' C13' C12' 122.9(5)
C14' C13' O2' 117.7(5)
C12' C13' O2' 119.3(4)
C15' C14' C13' 118.3(5)
C15' C14' H14' 120.9
C13' C14' H14' 120.9
C14' C15' C16' 120.8(5)
C14' C15' H15' 119.6
C16' C15' H15' 119.6
C17' C16' C15' 119.5(5)
C17' C16' H16' 120.3
C15' C16' H16' 120.3
C16' C17' C12' 121.9(5)
C16' C17' H17' 119.0
C12' C17' H17' 119.0
C19' C18' C23' 117.2(4)
C19' C18' C24' 122.6(5)
C23' C18' C24' 120.2(5)
C20' C19' C18' 122.5(5)
C20' C19' O3' 116.1(4)
C18' C19' O3' 121.2(4)
C21' C20' C19' 118.9(5)
C21' C20' H20' 120.6
C19' C20' H20' 120.6
C20' C21' C22' 120.2(5)
C20' C21' H21' 119.9
C22' C21' H21' 119.9
C23' C22' C21' 120.0(5)
C23' C22' H22' 120.0
C21' C22' H22' 120.0
C22' C23' C18' 121.2(5)
C22' C23' H23' 119.4
C18' C23' H23' 119.4
C29' C24' C25' 116.7(5)
C29' C24' C18' 121.6(5)
C25' C24' C18' 121.7(5)
C26' C25' C24' 123.6(5)
C26' C25' O4' 116.8(5)
C24' C25' O4' 119.6(4)
C25' C26' C27' 117.7(5)
C25' C26' H26' 121.1
C27' C26' H26' 121.1
C28' C27' C26' 120.5(5)
C28' C27' H27' 119.7
C26' C27' H27' 119.7
C27' C28' C29' 120.2(5)
C27' C28' H28' 119.9
C29' C28' H28' 119.9
C28' C29' C24' 121.3(5)
C28' C29' H29' 119.3
C24' C29' H29' 119.3
O13 S1 O12 115.9(3)
O13 S1 O11 114.0(2)
O12 S1 O11 114.7(2)
O13 S1 C1T 103.3(3)
O12 S1 C1T 104.5(3)
O11 S1 C1T 102.2(3)
F13 C1T F11 108.2(5)
F13 C1T F12 107.1(5)
F11 C1T F12 107.1(5)
F13 C1T S1 112.5(4)
F11 C1T S1 110.8(4)
F12 C1T S1 111.1(4)
O23 S2 O22 115.7(2)
O23 S2 O21 115.4(2)
O22 S2 O21 113.7(3)
O23 S2 C2T 103.1(3)
O22 S2 C2T 104.5(3)
O21 S2 C2T 102.1(2)
F22 C2T F21 108.7(5)
F22 C2T F23 108.2(5)
F21 C2T F23 107.7(5)
F22 C2T S2 110.9(4)
F21 C2T S2 110.7(4)
F23 C2T S2 110.6(4)
C2S C1S H1SA 109.5
C2S C1S H1SB 109.5
H1SA C1S H1SB 109.5
C2S C1S H1SC 109.5
H1SA C1S H1SC 109.5
H1SB C1S H1SC 109.5
O3S C2S C1S 108.9(5)
O3S C2S H2SA 109.9
C1S C2S H2SA 109.9
O3S C2S H2SB 109.9
C1S C2S H2SB 109.9
H2SA C2S H2SB 108.3
C2S O3S C4S 113.4(5)
O3S C4S C5S 109.2(6)
O3S C4S H4SA 109.8
C5S C4S H4SA 109.8
O3S C4S H4SB 109.8
C5S C4S H4SB 109.8
H4SA C4S H4SB 108.3
C4S C5S H5SA 109.5
C4S C5S H5SB 109.5
H5SA C5S H5SB 109.5
C4S C5S H5SC 109.5
H5SA C5S H5SC 109.5
H5SB C5S H5SC 109.5
N6S C7S C8S 179.4(8)
C7S C8S H8A 109.5
C7S C8S H8B 109.5
H8A C8S H8B 109.5
C7S C8S H8C 109.5
H8A C8S H8C 109.5
H8B C8S H8C 109.5
N9S C10S C11S 179.5(9)
C10S C11S H11A 109.5
C10S C11S H11B 109.5
H11A C11S H11B 109.5
C10S C11S H11C 109.5
H11A C11S H11C 109.5
H11B C11S H11C 109.5

loop_
_geom_bond_atom_site_label_1
_geom_bond_atom_site_label_2
_geom_bond_distance
Pd N1 2.023(4)
Pd P1 2.2420(14)
Pd P2 2.2534(14)
Pd Cl 2.2752(14)
P1 O1 1.594(3)
P1 O2 1.598(4)
P1 N2 1.653(4)
P2 O4 1.596(3)
P2 O3 1.597(4)
P2 N3 1.645(4)
O1 C7 1.411(6)
O2 C13 1.409(6)
O3 C19 1.403(6)
O4 C25 1.402(6)
N1 C1 1.343(7)
N1 C5 1.351(7)
N2 C1 1.397(7)
N2 H2N 0.8800
N3 C5 1.376(7)
N3 H3N 0.8800
C1 C2 1.367(7)
C2 C3 1.384(8)
C2 H2 0.9500
C3 C4 1.378(8)
C3 H3 0.9500
C4 C5 1.377(7)
C4 H4 0.9500
C6 C11 1.393(7)
C6 C7 1.397(7)
C6 C12 1.489(7)
C7 C8 1.384(7)
C8 C9 1.380(8)
C8 H8 0.9500
C9 C10 1.396(8)
C9 H9 0.9500
C10 C11 1.372(7)
C10 H10 0.9500
C11 H11 0.9500
C12 C13 1.385(7)
C12 C17 1.392(7)
C13 C14 1.376(7)
C14 C15 1.369(8)
C14 H14 0.9500
C15 C16 1.394(8)
C15 H15 0.9500
C16 C17 1.379(7)
C16 H16 0.9500
C17 H17 0.9500
C18 C19 1.380(7)
C18 C23 1.404(7)
C18 C24 1.477(7)
C19 C20 1.382(7)
C20 C21 1.392(8)
C20 H20 0.9500
C21 C22 1.384(8)
C21 H21 0.9500
C22 C23 1.384(7)
C22 H22 0.9500
C23 H23 0.9500
C24 C29 1.384(7)
C24 C25 1.395(7)
C25 C26 1.376(7)
C26 C27 1.396(8)
C26 H26 0.9500
C27 C28 1.378(9)
C27 H27 0.9500
C28 C29 1.387(8)
C28 H28 0.9500
C29 H29 0.9500
Pd' N1' 2.028(4)
Pd' P1' 2.2512(14)
Pd' P2' 2.2517(14)
Pd' Cl' 2.2713(13)
P1' O2' 1.591(3)
P1' O1' 1.597(3)
P1' N2' 1.659(4)
P2' O3' 1.582(3)
P2' O4' 1.588(4)
P2' N3' 1.647(5)
O1' C7' 1.409(6)
O2' C13' 1.425(6)
O3' C19' 1.416(6)
O4' C25' 1.417(6)
N1' C5' 1.355(6)
N1' C1' 1.364(6)
N2' C1' 1.378(6)
N2' H2'N 0.8800
N3' C5' 1.385(7)
N3' H3'N 0.8800
C1' C2' 1.375(7)
C2' C3' 1.383(8)
C2' H2' 0.9500
C3' C4' 1.382(8)
C3' H3' 0.9500
C4' C5' 1.370(7)
C4' H4' 0.9500
C6' C11' 1.389(7)
C6' C7' 1.404(7)
C6' C12' 1.472(7)
C7' C8' 1.378(7)
C8' C9' 1.379(8)
C8' H8' 0.9500
C9' C10' 1.378(8)
C9' H9' 0.9500
C10' C11' 1.387(8)
C10' H10' 0.9500
C11' H11' 0.9500
C12' C17' 1.389(7)
C12' C13' 1.393(7)
C13' C14' 1.381(7)
C14' C15' 1.381(8)
C14' H14' 0.9500
C15' C16' 1.383(8)
C15' H15' 0.9500
C16' C17' 1.377(8)
C16' H16' 0.9500
C17' H17' 0.9500
C18' C19' 1.386(7)
C18' C23' 1.387(7)
C18' C24' 1.487(7)
C19' C20' 1.381(7)
C20' C21' 1.374(8)
C20' H20' 0.9500
C21' C22' 1.382(8)
C21' H21' 0.9500
C22' C23' 1.379(7)
C22' H22' 0.9500
C23' H23' 0.9500
C24' C29' 1.386(7)
C24' C25' 1.387(7)
C25' C26' 1.377(7)
C26' C27' 1.385(8)
C26' H26' 0.9500
C27' C28' 1.377(8)
C27' H27' 0.9500
C28' C29' 1.378(7)
C28' H28' 0.9500
C29' H29' 0.9500
S1 O13 1.425(4)
S1 O12 1.432(4)
S1 O11 1.455(4)
S1 C1T 1.825(6)
C1T F13 1.316(7)
C1T F11 1.324(6)
C1T F12 1.339(7)
S2 O23 1.430(4)
S2 O22 1.439(4)
S2 O21 1.446(4)
S2 C2T 1.830(6)
C2T F22 1.322(7)
C2T F21 1.328(6)
C2T F23 1.336(6)
C1S C2S 1.485(9)
C1S H1SA 0.9800
C1S H1SB 0.9800
C1S H1SC 0.9800
C2S O3S 1.428(7)
C2S H2SA 0.9900
C2S H2SB 0.9900
O3S C4S 1.442(7)
C4S C5S 1.471(11)
C4S H4SA 0.9900
C4S H4SB 0.9900
C5S H5SA 0.9800
C5S H5SB 0.9800
C5S H5SC 0.9800
N6S C7S 1.124(8)
C7S C8S 1.447(9)
C8S H8A 0.9800
C8S H8B 0.9800
C8S H8C 0.9800
N9S C10S 1.124(10)
C10S C11S 1.452(11)
C11S H11A 0.9800
C11S H11B 0.9800
C11S H11C 0.9800

loop_
_geom_hbond_atom_site_label_D
_geom_hbond_atom_site_label_H
_geom_hbond_atom_site_label_A
_geom_hbond_distance_DH
_geom_hbond_distance_HA
_geom_hbond_distance_DA
_geom_hbond_angle_DHA
N2 H2N O3S 0.88 1.95 2.799(6) 162.4
N3 H3N N6S 0.88 2.02 2.899(7) 173.1
N2' H2'N O11 0.88 1.95 2.797(6) 161.9
N3' H3'N O21 0.88 1.90 2.759(6) 166.2

loop_
_geom_torsion_atom_site_label_1
_geom_torsion_atom_site_label_2
_geom_torsion_atom_site_label_3
_geom_torsion_atom_site_label_4
_geom_torsion
N1 Pd P1 O1 117.93(18)
P2 Pd P1 O1 127.4(2)
Cl Pd P1 O1 -63.05(15)
N1 Pd P1 O2 -112.7(2)
P2 Pd P1 O2 -103.2(2)
Cl Pd P1 O2 66.37(18)
N1 Pd P1 N2 -2.47(18)
P2 Pd P1 N2 7.0(2)
Cl Pd P1 N2 176.55(15)
N1 Pd P2 O4 112.88(19)
P1 Pd P2 O4 103.4(2)
Cl Pd P2 O4 -66.14(16)
N1 Pd P2 O3 -117.3(2)
P1 Pd P2 O3 -126.7(2)
Cl Pd P2 O3 63.72(19)
N1 Pd P2 N3 -4.90(18)
P1 Pd P2 N3 -14.4(2)
Cl Pd P2 N3 176.09(15)
O2 P1 O1 C7 42.4(4)
N2 P1 O1 C7 -63.2(4)
Pd P1 O1 C7 -177.6(3)
O1 P1 O2 C13 47.7(4)
N2 P1 O2 C13 162.6(3)
Pd P1 O2 C13 -86.3(3)
O4 P2 O3 C19 47.2(4)
N3 P2 O3 C19 161.3(3)
Pd P2 O3 C19 -86.3(4)
O3 P2 O4 C25 42.9(4)
N3 P2 O4 C25 -63.0(4)
Pd P2 O4 C25 -174.2(3)
P1 Pd N1 C1 0.3(3)
P2 Pd N1 C1 -177.2(3)
P1 Pd N1 C5 -177.6(3)
P2 Pd N1 C5 5.0(3)
O1 P1 N2 C1 -117.7(4)
O2 P1 N2 C1 134.4(4)
Pd P1 N2 C1 4.9(4)
O4 P2 N3 C5 -113.4(4)
O3 P2 N3 C5 139.3(4)
Pd P2 N3 C5 5.6(4)
C5 N1 C1 C2 -0.2(7)
Pd N1 C1 C2 -178.0(4)
C5 N1 C1 N2 -179.4(4)
Pd N1 C1 N2 2.7(5)
P1 N2 C1 N1 -5.4(6)
P1 N2 C1 C2 175.4(4)
N1 C1 C2 C3 0.9(7)
N2 C1 C2 C3 -179.9(5)
C1 C2 C3 C4 0.1(8)
C2 C3 C4 C5 -1.7(7)
C1 N1 C5 N3 179.2(4)
Pd N1 C5 N3 -2.9(6)
C1 N1 C5 C4 -1.5(7)
Pd N1 C5 C4 176.3(3)
P2 N3 C5 N1 -2.5(6)
P2 N3 C5 C4 178.3(4)
C3 C4 C5 N1 2.5(7)
C3 C4 C5 N3 -178.3(5)
C11 C6 C7 C8 1.9(7)
C12 C6 C7 C8 179.5(5)
C11 C6 C7 O1 -175.2(4)
C12 C6 C7 O1 2.4(7)
P1 O1 C7 C8 111.1(4)
P1 O1 C7 C6 -71.6(6)
C6 C7 C8 C9 -0.4(8)
O1 C7 C8 C9 176.8(5)
C7 C8 C9 C10 -1.4(8)
C8 C9 C10 C11 1.6(8)
C9 C10 C11 C6 0.0(8)
C7 C6 C11 C10 -1.7(8)
C12 C6 C11 C10 -179.3(5)
C11 C6 C12 C13 -139.4(5)
C7 C6 C12 C13 43.1(7)
C11 C6 C12 C17 40.5(7)
C7 C6 C12 C17 -136.9(5)
C17 C12 C13 C14 2.0(8)
C6 C12 C13 C14 -178.1(5)
C17 C12 C13 O2 -174.6(4)
C6 C12 C13 O2 5.3(7)
P1 O2 C13 C14 106.2(4)
P1 O2 C13 C12 -77.0(5)
C12 C13 C14 C15 -1.5(8)
O2 C13 C14 C15 175.1(5)
C13 C14 C15 C16 0.0(8)
C14 C15 C16 C17 1.0(8)
C15 C16 C17 C12 -0.6(8)
C13 C12 C17 C16 -0.9(8)
C6 C12 C17 C16 179.2(5)
C23 C18 C19 C20 1.3(8)
C24 C18 C19 C20 180.0(5)
C23 C18 C19 O3 -174.3(4)
C24 C18 C19 O3 4.4(7)
P2 O3 C19 C18 -75.8(5)
P2 O3 C19 C20 108.3(4)
C18 C19 C20 C21 -0.9(8)
O3 C19 C20 C21 174.8(4)
C19 C20 C21 C22 0.4(8)
C20 C21 C22 C23 -0.5(8)
C21 C22 C23 C18 0.9(8)
C19 C18 C23 C22 -1.3(7)
C24 C18 C23 C22 -179.9(5)
C19 C18 C24 C29 -137.9(5)
C23 C18 C24 C29 40.6(7)
C19 C18 C24 C25 42.4(7)
C23 C18 C24 C25 -139.1(5)
C29 C24 C25 C26 2.3(8)
C18 C24 C25 C26 -178.0(5)
C29 C24 C25 O4 -175.5(4)
C18 C24 C25 O4 4.2(7)
P2 O4 C25 C26 108.8(4)
P2 O4 C25 C24 -73.4(6)
C24 C25 C26 C27 -2.2(8)
O4 C25 C26 C27 175.6(4)
C25 C26 C27 C28 0.2(8)
C26 C27 C28 C29 1.6(8)
C25 C24 C29 C28 -0.4(8)
C18 C24 C29 C28 179.9(5)
C27 C28 C29 C24 -1.5(8)
N1' Pd' P1' O2' -122.74(19)
P2' Pd' P1' O2' -124.3(2)
Cl' Pd' P1' O2' 59.86(17)
N1' Pd' P1' O1' 108.15(18)
P2' Pd' P1' O1' 106.6(2)
Cl' Pd' P1' O1' -69.25(16)
N1' Pd' P1' N2' -2.94(17)
P2' Pd' P1' N2' -4.5(2)
Cl' Pd' P1' N2' 179.66(14)
N1' Pd' P2' O3' -125.45(19)
P1' Pd' P2' O3' -123.9(2)
Cl' Pd' P2' O3' 51.94(16)
N1' Pd' P2' O4' 105.9(2)
P1' Pd' P2' O4' 107.4(2)
Cl' Pd' P2' O4' -76.75(18)
N1' Pd' P2' N3' -5.14(18)
P1' Pd' P2' N3' -3.6(3)
Cl' Pd' P2' N3' 172.25(15)
O2' P1' O1' C7' -48.7(4)
N2' P1' O1' C7' -162.5(3)
Pd' P1' O1' C7' 87.8(3)
O1' P1' O2' C13' -42.6(4)
N2' P1' O2' C13' 66.3(4)
Pd' P1' O2' C13' -178.6(3)
O4' P2' O3' C19' -28.2(4)
N3' P2' O3' C19' 79.8(4)
Pd' P2' O3' C19' -165.4(3)
O3' P2' O4' C25' -57.5(4)
N3' P2' O4' C25' -172.6(3)
Pd' P2' O4' C25' 76.5(3)
P1' Pd' N1' C5' -175.7(3)
P2' Pd' N1' C5' 3.9(3)
P1' Pd' N1' C1' 2.6(3)
P2' Pd' N1' C1' -177.8(3)
O2' P1' N2' C1' 131.0(3)
O1' P1' N2' C1' -119.8(4)
Pd' P1' N2' C1' 3.7(4)
O3' P2' N3' C5' 131.2(4)
O4' P2' N3' C5' -119.3(4)
Pd' P2' N3' C5' 7.0(4)
C5' N1' C1' C2' -3.0(7)
Pd' N1' C1' C2' 178.8(3)
C5' N1' C1' N2' 177.2(4)
Pd' N1' C1' N2' -1.0(5)
P1' N2' C1' N1' -2.2(6)
P1' N2' C1' C2' 178.0(4)
N1' C1' C2' C3' 1.1(7)
N2' C1' C2' C3' -179.1(4)
C1' C2' C3' C4' 1.2(7)
C2' C3' C4' C5' -1.6(7)
C1' N1' C5' C4' 2.6(7)
Pd' N1' C5' C4' -179.2(3)
C1' N1' C5' N3' -178.9(4)
Pd' N1' C5' N3' -0.7(5)
C3' C4' C5' N1' -0.3(7)
C3' C4' C5' N3' -178.7(4)
P2' N3' C5' N1' -4.9(6)
P2' N3' C5' C4' 173.6(4)
C11' C6' C7' C8' -2.3(7)
C12' C6' C7' C8' 177.6(5)
C11' C6' C7' O1' 174.8(4)
C12' C6' C7' O1' -5.2(7)
P1' O1' C7' C8' -104.2(4)
P1' O1' C7' C6' 78.6(5)
C6' C7' C8' C9' 1.4(8)
O1' C7' C8' C9' -175.7(5)
C7' C8' C9' C10' 0.4(8)
C8' C9' C10' C11' -1.2(8)
C9' C10' C11' C6' 0.2(8)
C7' C6' C11' C10' 1.5(7)
C12' C6' C11' C10' -178.5(5)
C11' C6' C12' C17' -44.3(7)
C7' C6' C12' C17' 135.8(5)
C11' C6' C12' C13' 134.5(5)
C7' C6' C12' C13' -45.4(7)
C17' C12' C13' C14' 0.7(7)
C6' C12' C13' C14' -178.2(5)
C17' C12' C13' O2' 177.9(4)
C6' C12' C13' O2' -0.9(7)
P1' O2' C13' C14' -110.6(4)
P1' O2' C13' C12' 72.1(5)
C12' C13' C14' C15' -0.8(7)
O2' C13' C14' C15' -178.0(4)
C13' C14' C15' C16' -0.2(8)
C14' C15' C16' C17' 1.3(8)
C15' C16' C17' C12' -1.3(8)
C13' C12' C17' C16' 0.4(7)
C6' C12' C17' C16' 179.2(5)
C23' C18' C19' C20' 0.0(8)
C24' C18' C19' C20' -178.5(5)
C23' C18' C19' O3' 174.1(4)
C24' C18' C19' O3' -4.4(7)
P2' O3' C19' C20' -121.9(4)
P2' O3' C19' C18' 63.7(6)
C18' C19' C20' C21' 0.8(8)
O3' C19' C20' C21' -173.6(4)
C19' C20' C21' C22' -1.2(8)
C20' C21' C22' C23' 0.8(8)
C21' C22' C23' C18' 0.0(8)
C19' C18' C23' C22' -0.4(8)
C24' C18' C23' C22' 178.1(5)
C19' C18' C24' C29' 139.2(5)
C23' C18' C24' C29' -39.2(7)
C19' C18' C24' C25' -41.2(7)
C23' C18' C24' C25' 140.4(5)
C29' C24' C25' C26' -0.9(8)
C18' C24' C25' C26' 179.6(5)
C29' C24' C25' O4' 176.6(4)
C18' C24' C25' O4' -2.9(7)
P2' O4' C25' C26' -104.9(5)
P2' O4' C25' C24' 77.5(5)
C24' C25' C26' C27' 0.9(8)
O4' C25' C26' C27' -176.6(4)
C25' C26' C27' C28' -0.6(8)
C26' C27' C28' C29' 0.3(8)
C27' C28' C29' C24' -0.3(8)
C25' C24' C29' C28' 0.5(8)
C18' C24' C29' C28' -179.9(5)
O13 S1 C1T F13 -179.1(4)
O12 S1 C1T F13 -57.5(5)
O11 S1 C1T F13 62.3(4)
O13 S1 C1T F11 -57.9(5)
O12 S1 C1T F11 63.7(5)
O11 S1 C1T F11 -176.6(4)
O13 S1 C1T F12 60.9(5)
O12 S1 C1T F12 -177.5(4)
O11 S1 C1T F12 -57.7(5)
O23 S2 C2T F22 -60.9(4)
O22 S2 C2T F22 177.8(4)
O21 S2 C2T F22 59.1(4)
O23 S2 C2T F21 59.9(5)
O22 S2 C2T F21 -61.4(5)
O21 S2 C2T F21 179.9(4)
O23 S2 C2T F23 179.1(4)
O22 S2 C2T F23 57.8(4)
O21 S2 C2T F23 -60.9(4)
C1S C2S O3S C4S 169.5(5)
C2S O3S C4S C5S -168.3(6)
